data_7705703
loop_
_publ_author_name
'Konarev, Dmitri V.'
'Faraonov, Maxim A.'
'Batov, Mikhail S.'
'Andronov, Mikhail G.'
'Kuzmin, Alexey V.'
'Khasanov, Salavat S.'
'Otsuka, Akihiro'
'Yamochi, Hideki'
'Kitagawa, Hiroshi'
'Lyubovskaya, Rimma N.'

_publ_section_title
;
 Effect of reduction on the molecular structure and optical and magnetic
 properties of fluorinated copper(II) phthalocyanines.
;
_journal_issue 46
_journal_name_full 'Dalton transactions (Cambridge, England : 2003)'
_journal_page_first 16821
_journal_page_last 16829
_journal_paper_doi 10.1039/d0dt02635b
_journal_volume 49
_journal_year 2020
_chemical_formula_moiety 'C32 H8 Cu F8 N8, C18 H36 N2 Na O6'
_chemical_formula_sum 'C50 H44 Cu F8 N10 Na O6'
_chemical_formula_weight 1119.48
_space_group_crystal_system triclinic
_space_group_IT_number 2
_space_group_name_Hall '-P 1'
_space_group_name_H-M_alt 'P -1'
_atom_sites_solution_hydrogens geom
_atom_sites_solution_primary dual
_audit_creation_date 2020-02-26
_audit_creation_method
;
Olex2 1.3
(compiled Nov 21 2019 18:26:39 for OlexSys, GUI svn.r6003)
;
_audit_update_record
;
2020-02-26 deposited with the CCDC.	2020-10-16 downloaded from the CCDC.
;
_cell_angle_alpha 117.093(3)
_cell_angle_beta 91.791(2)
_cell_angle_gamma 103.115(2)
_cell_formula_units_Z 2
_cell_length_a 8.5816(2)
_cell_length_b 18.3478(5)
_cell_length_c 19.5899(5)
_cell_measurement_reflns_used 19017
_cell_measurement_temperature 118(2)
_cell_measurement_theta_max 29.1310
_cell_measurement_theta_min 2.1300
_cell_volume 2641.99(14)
_computing_cell_refinement 'CrysAlisPro 1.171.40.67a (Rigaku OD, 2019)'
_computing_data_collection 'CrysAlisPro 1.171.40.67a (Rigaku OD, 2019)'
_computing_data_reduction 'CrysAlisPro 1.171.40.67a (Rigaku OD, 2019)'
_computing_molecular_graphics 'Olex2 1.3 (Dolomanov et al., 2009)'
_computing_publication_material 'Olex2 1.3 (Dolomanov et al., 2009)'
_computing_structure_refinement 'SHELXL 2018/3 (Sheldrick, 2015)'
_computing_structure_solution 'SHELXT  (Sheldrick, 2015)'
_diffrn_ambient_environment N~2~
_diffrn_ambient_temperature 118(2)
_diffrn_detector 'CCD plate'
_diffrn_detector_area_resol_mean 5.2283
_diffrn_detector_type AtlasS2
_diffrn_measured_fraction_theta_full 1.000
_diffrn_measured_fraction_theta_max 0.987
_diffrn_measurement_details
;
List of Runs (angles in degrees, time in seconds):

  # Type    Start    End  Width  t~exp~   \w     \q     \k     \f   Frames
#--------------------------------------------------------------------------
  1  \w     16.00  82.00   1.00   64.00    --   11.89-145.00 161.00   66
  2  \w    -85.00   5.00   1.00   64.00    --  -12.20 -57.00  60.00   90
  3  \w    -88.00  14.00   1.00   64.00    --  -12.20 -37.00-120.00  102
  4  \w    -46.00  67.00   1.00   64.00    --  -12.20  77.00-180.00  113
  5  \w    -75.00   9.00   1.00   64.00    --  -12.20 -37.00 150.00   84
  6  \w    -11.00  16.00   1.00   64.00    --  -12.20 -99.00 -30.00   27
  7  \w    -38.00  64.00   1.00   64.00    --  -12.20  37.00 -30.00  102
  8  \w    -68.00 -28.00   1.00   64.00    --  -12.20 122.00 -80.14   40
;
_diffrn_measurement_device 'four-circle diffractometer'
_diffrn_measurement_device_type 'Xcalibur, AtlasS2, Gemini'
_diffrn_measurement_method '\w scans'
_diffrn_orient_matrix_type 'CrysAlisPro convention (1999,Acta A55,543-557)'
_diffrn_orient_matrix_UB_11 0.0257010000
_diffrn_orient_matrix_UB_12 0.0216241000
_diffrn_orient_matrix_UB_13 0.0407080000
_diffrn_orient_matrix_UB_21 -0.0768476000
_diffrn_orient_matrix_UB_22 -0.0192757000
_diffrn_orient_matrix_UB_23 0.0053408000
_diffrn_orient_matrix_UB_31 0.0285352000
_diffrn_orient_matrix_UB_32 -0.0345819000
_diffrn_orient_matrix_UB_33 -0.0030399000
_diffrn_radiation_monochromator graphite
_diffrn_radiation_probe x-ray
_diffrn_radiation_type 'Mo K\a'
_diffrn_radiation_wavelength 0.71073
_diffrn_reflns_av_R_equivalents 0.0252
_diffrn_reflns_av_unetI/netI 0.0290
_diffrn_reflns_Laue_measured_fraction_full 1.000
_diffrn_reflns_Laue_measured_fraction_max 0.987
_diffrn_reflns_limit_h_max 11
_diffrn_reflns_limit_h_min -11
_diffrn_reflns_limit_k_max 23
_diffrn_reflns_limit_k_min -22
_diffrn_reflns_limit_l_max 25
_diffrn_reflns_limit_l_min -25
_diffrn_reflns_number 44844
_diffrn_reflns_point_group_measured_fraction_full 1.000
_diffrn_reflns_point_group_measured_fraction_max 0.987
_diffrn_reflns_theta_full 25.242
_diffrn_reflns_theta_max 27.498
_diffrn_reflns_theta_min 2.128
_diffrn_source 'fine-focus sealed X-ray tube'
_diffrn_source_type 'Enhance (Mo) X-ray Source'
_exptl_absorpt_coefficient_mu 0.507
_exptl_absorpt_correction_T_max 1.00000
_exptl_absorpt_correction_T_min 0.95943
_exptl_absorpt_correction_type multi-scan
_exptl_absorpt_process_details
;
CrysAlisPro 1.171.40.67a (Rigaku Oxford Diffraction, 2019)
Empirical absorption correction using spherical harmonics,
 implemented in SCALE3 ABSPACK scaling algorithm.
;
_exptl_crystal_colour 'metallic dark black'
_exptl_crystal_colour_lustre metallic
_exptl_crystal_colour_modifier dark
_exptl_crystal_colour_primary black
_exptl_crystal_density_diffrn 1.407
_exptl_crystal_description block
_exptl_crystal_F_000 1148
_exptl_crystal_size_max 0.351
_exptl_crystal_size_mid 0.179
_exptl_crystal_size_min 0.074
_refine_diff_density_max 0.670
_refine_diff_density_min -0.649
_refine_diff_density_rms 0.065
_refine_ls_extinction_method none
_refine_ls_goodness_of_fit_ref 1.020
_refine_ls_hydrogen_treatment constr
_refine_ls_matrix_type full
_refine_ls_number_parameters 815
_refine_ls_number_reflns 11979
_refine_ls_number_restraints 468
_refine_ls_restrained_S_all 1.080
_refine_ls_R_factor_all 0.0541
_refine_ls_R_factor_gt 0.0436
_refine_ls_shift/su_max 0.000
_refine_ls_shift/su_mean 0.000
_refine_ls_structure_factor_coef Fsqd
_refine_ls_weighting_details 'w=1/[\s^2^(Fo^2^)+(0.0428P)^2^+3.6362P] where P=(Fo^2^+2Fc^2^)/3'
_refine_ls_weighting_scheme calc
_refine_ls_wR_factor_gt 0.1050
_refine_ls_wR_factor_ref 0.1109
_reflns_Friedel_coverage 0.000
_reflns_number_gt 10031
_reflns_number_total 11979
_reflns_threshold_expression 'I > 2\s(I)'
_cod_data_source_file d0dt02635b2.cif
_cod_data_source_block exp_834_int1
_cod_depositor_comments 'Adding full bibliography for 7705702--7705703.cif.'
_cod_original_cell_volume 2641.98(13)
_cod_database_code 7705703
_shelx_shelxl_version_number 2018/3
_shelx_space_group_comment
;
The symmetry employed for this shelxl refinement is uniquely defined
by the following loop, which should always be used as a source of
symmetry information in preference to the above space-group names.
They are only intended as comments.
;
_shelx_estimated_absorpt_t_max 0.963
_shelx_estimated_absorpt_t_min 0.842
_reflns_odcompleteness_completeness 99.95
_reflns_odcompleteness_iscentric 1
_reflns_odcompleteness_theta 26.32
_olex2_refinement_description
;
1. Fixed Uiso
 At 1.2 times of:
  All C(H) groups, All C(H,H) groups
2. Restrained distances
 C115-C116
 1.5 with sigma of 0.02
 C117-C118
 1.49 with sigma of 0.02
 C116-C117
 2.2 with sigma of 0.02
3. Uiso/Uaniso restraints and constraints
C101 \\sim C102 \\sim C103 \\sim C104 \\sim C105 \\sim C106 \\sim C107 \\sim
C108 \\sim C109 \\sim C110 \\sim C111 \\sim C112 \\sim C113 \\sim C114 \\sim
C115 \\sim C116 \\sim C117 \\sim C118 \\sim C201 \\sim C202 \\sim C203 \\sim
C204 \\sim C205 \\sim C206 \\sim C207 \\sim C208 \\sim C209 \\sim C210 \\sim
C211 \\sim C212 \\sim C213 \\sim C214 \\sim C215 \\sim C216 \\sim C217 \\sim
C218: within 2A with sigma of 0.012 and sigma for terminal atoms of 0.02 within
2A
Uanis(O101) = Uanis(O102) = Uanis(O103) = Uanis(O104) = Uanis(O105) =
Uanis(O106) = Uanis(O201) = Uanis(O202) = Uanis(O203) = Uanis(O204) =
Uanis(O205) = Uanis(O206)
Uanis(N101) = Uanis(N102) = Uanis(N201) = Uanis(N202)
Uanis(Na10) = Uanis(Na20)
Uanis(C216) = Uanis(C115)
Uanis(C105) = Uanis(C208) = Uanis(C106) = Uanis(C207)
4. Same fragment restrains
{Na10, O101, O102, O103, O104, O105, O106, N101, N102, C101, C102, C103, C104,
C105, C106, C107, C108, C109, C110, C111, C112, C113, C114, C115, C116, C117,
C118} sigma for 1-2: 0.01, 1-3: 0.02
as in
{Na20, O201, O202, O203, O204, O205, O206, N201, N202, C201, C202, C203, C204,
C205, C206, C207, C208, C209, C210, C211, C212, C213, C214, C215, C216, C217,
C218}
5. Others
 Sof(Na20)=Sof(O201)=Sof(O202)=Sof(O203)=Sof(O204)=Sof(O205)=Sof(O206)=
 Sof(N201)=Sof(N202)=Sof(C201)=Sof(H20A)=Sof(H20B)=Sof(C202)=Sof(H20C)=
 Sof(H20D)=Sof(C203)=Sof(H20E)=Sof(H20F)=Sof(C204)=Sof(H20G)=Sof(H20H)=
 Sof(C205)=Sof(H20I)=Sof(H20J)=Sof(C206)=Sof(H20K)=Sof(H20L)=Sof(C207)=
 Sof(H20M)=Sof(H20N)=Sof(C208)=Sof(H20O)=Sof(H20P)=Sof(C209)=Sof(H20Q)=
 Sof(H20R)=Sof(C210)=Sof(H21A)=Sof(H21B)=Sof(C211)=Sof(H21C)=Sof(H21D)=
 Sof(C212)=Sof(H21E)=Sof(H21F)=Sof(C213)=Sof(H21G)=Sof(H21H)=Sof(C214)=
 Sof(H21I)=Sof(H21J)=Sof(C215)=Sof(H21K)=Sof(H21L)=Sof(C216)=Sof(H21M)=
 Sof(H21N)=Sof(C217)=Sof(H21O)=Sof(H21P)=Sof(C218)=Sof(H21Q)=Sof(H21R)=1-FVAR(1)
 Sof(Na10)=Sof(O101)=Sof(O102)=Sof(O103)=Sof(O104)=Sof(O105)=Sof(O106)=
 Sof(N101)=Sof(N102)=Sof(C101)=Sof(H10A)=Sof(H10B)=Sof(C102)=Sof(H10C)=
 Sof(H10D)=Sof(C103)=Sof(H10E)=Sof(H10F)=Sof(C104)=Sof(H10G)=Sof(H10H)=
 Sof(C105)=Sof(H10I)=Sof(H10J)=Sof(C106)=Sof(H10K)=Sof(H10L)=Sof(C107)=
 Sof(H10M)=Sof(H10N)=Sof(C108)=Sof(H10O)=Sof(H10P)=Sof(C109)=Sof(H10Q)=
 Sof(H10R)=Sof(C110)=Sof(H11A)=Sof(H11B)=Sof(C111)=Sof(H11C)=Sof(H11D)=
 Sof(C112)=Sof(H11E)=Sof(H11F)=Sof(C113)=Sof(H11G)=Sof(H11H)=Sof(C114)=
 Sof(H11I)=Sof(H11J)=Sof(C115)=Sof(H11K)=Sof(H11L)=Sof(C116)=Sof(H11M)=
 Sof(H11N)=Sof(C117)=Sof(H11O)=Sof(H11P)=Sof(C118)=Sof(H11Q)=Sof(H11R)=FVAR(1)
6.a Secondary CH2 refined with riding coordinates:
 C101(H10A,H10B), C102(H10C,H10D), C103(H10E,H10F), C104(H10G,H10H), C105(H10I,
 H10J), C106(H10K,H10L), C107(H10M,H10N), C108(H10O,H10P), C109(H10Q,H10R),
 C110(H11A,H11B), C111(H11C,H11D), C112(H11E,H11F), C113(H11G,H11H), C114(H11I,
 H11J), C115(H11K,H11L), C116(H11M,H11N), C117(H11O,H11P), C118(H11Q,H11R),
 C201(H20A,H20B), C202(H20C,H20D), C203(H20E,H20F), C204(H20G,H20H), C205(H20I,
 H20J), C206(H20K,H20L), C207(H20M,H20N), C208(H20O,H20P), C209(H20Q,H20R),
 C210(H21A,H21B), C211(H21C,H21D), C212(H21E,H21F), C213(H21G,H21H), C214(H21I,
 H21J), C215(H21K,H21L), C216(H21M,H21N), C217(H21O,H21P), C218(H21Q,H21R)
6.b Aromatic/amide H refined with riding coordinates:
 C303(H303), C306(H306), C311(H311), C314(H314), C319(H319), C322(H322),
 C326(H326), C329(H329)
;
_smtbx_masks_void_probe_radius 1.2
_smtbx_masks_void_truncation_radius 1.2
_olex2_submission_special_instructions 'No special instructions were received'
_oxdiff_exptl_absorpt_empirical_details
;
Empirical correction (ABSPACK) includes:
- Absorption correction using spherical harmonics
- Frame scaling
;
_oxdiff_exptl_absorpt_empirical_full_max 1.096
_oxdiff_exptl_absorpt_empirical_full_min 0.916

loop_
_space_group_symop_operation_xyz
'x, y, z'
'-x, -y, -z'

loop_
_atom_site_label
_atom_site_type_symbol
_atom_site_fract_x
_atom_site_fract_y
_atom_site_fract_z
_atom_site_U_iso_or_equiv
_atom_site_adp_type
_atom_site_occupancy
_atom_site_site_symmetry_order
_atom_site_calc_flag
_atom_site_refinement_flags_posn
_atom_site_refinement_flags_adp
_atom_site_refinement_flags_occupancy
_atom_site_disorder_assembly
_atom_site_disorder_group
Cu31 Cu 0.83946(3) 0.44929(2) 0.02155(2) 0.01327(7) Uani 1 1 d . . . . .
F301 F 1.09823(19) 0.50645(11) 0.43191(8) 0.0385(4) Uani 1 1 d . . . . .
F302 F 0.9559(2) 0.63174(11) 0.47089(8) 0.0419(4) Uani 1 1 d . . . . .
F303 F 0.45521(16) 0.83073(8) 0.20930(8) 0.0266(3) Uani 1 1 d . . . . .
F304 F 0.40076(16) 0.79339(8) 0.06049(8) 0.0244(3) Uani 1 1 d . . . . .
F305 F 0.5382(2) 0.37554(10) -0.39045(8) 0.0369(4) Uani 1 1 d . . . . .
F306 F 0.6801(2) 0.25037(10) -0.42906(8) 0.0384(4) Uani 1 1 d . . . . .
F307 F 1.21720(16) 0.06563(8) -0.16687(8) 0.0262(3) Uani 1 1 d . . . . .
F308 F 1.26833(16) 0.10030(8) -0.01992(8) 0.0258(3) Uani 1 1 d . . . . .
N301 N 1.0089(2) 0.36632(11) 0.11908(10) 0.0164(3) Uani 1 1 d . . . . .
N302 N 0.8764(2) 0.47562(11) 0.13013(10) 0.0152(3) Uani 1 1 d . . . . .
N303 N 0.7601(2) 0.59664(11) 0.18978(10) 0.0161(3) Uani 1 1 d . . . . .
N304 N 0.7358(2) 0.54123(10) 0.05029(10) 0.0147(3) Uani 1 1 d . . . . .
N305 N 0.6606(2) 0.52856(11) -0.07621(10) 0.0150(3) Uani 1 1 d . . . . .
N306 N 0.8042(2) 0.42325(11) -0.08722(10) 0.0149(3) Uani 1 1 d . . . . .
N307 N 0.9100(2) 0.29849(11) -0.14685(10) 0.0155(3) Uani 1 1 d . . . . .
N308 N 0.9354(2) 0.35420(11) -0.00699(10) 0.0151(3) Uani 1 1 d . . . . .
C28 C 0.8383(2) 0.35614(13) -0.14877(12) 0.0159(4) Uani 1 1 d . . . . .
C301 C 0.9564(2) 0.43600(13) 0.15893(12) 0.0160(4) Uani 1 1 d . . . . .
C302 C 0.9709(2) 0.47802(13) 0.24179(12) 0.0176(4) Uani 1 1 d . . . . .
C303 C 1.0420(3) 0.46378(15) 0.29832(13) 0.0220(4) Uani 1 1 d . . . . .
H303 H 1.093543 0.419441 0.284876 0.026 Uiso 1 1 calc R U . . .
C304 C 1.0334(3) 0.51679(16) 0.37373(13) 0.0267(5) Uani 1 1 d . . . . .
C305 C 0.9589(3) 0.58272(16) 0.39423(13) 0.0272(5) Uani 1 1 d . . . . .
C306 C 0.8893(3) 0.59836(15) 0.34017(13) 0.0227(5) Uani 1 1 d . . . . .
H306 H 0.838780 0.643222 0.354575 0.027 Uiso 1 1 calc R U . . .
C307 C 0.8966(2) 0.54463(13) 0.26263(12) 0.0177(4) Uani 1 1 d . . . . .
C308 C 0.8399(2) 0.54192(13) 0.19148(12) 0.0159(4) Uani 1 1 d . . . . .
C309 C 0.7142(2) 0.59425(12) 0.12402(12) 0.0156(4) Uani 1 1 d . . . . .
C310 C 0.6283(2) 0.65338(13) 0.12117(12) 0.0160(4) Uani 1 1 d . . . . .
C311 C 0.5799(2) 0.71956(13) 0.17931(13) 0.0185(4) Uani 1 1 d . . . . .
H311 H 0.598933 0.732956 0.232277 0.022 Uiso 1 1 calc R U . . .
C312 C 0.5029(3) 0.76452(13) 0.15593(13) 0.0195(4) Uani 1 1 d . . . . .
C313 C 0.4743(2) 0.74487(13) 0.07823(13) 0.0190(4) Uani 1 1 d . . . . .
C314 C 0.5208(2) 0.67905(13) 0.02011(12) 0.0170(4) Uani 1 1 d . . . . .
H314 H 0.500076 0.665400 -0.032861 0.020 Uiso 1 1 calc R U . . .
C315 C 0.5995(2) 0.63385(13) 0.04355(12) 0.0158(4) Uani 1 1 d . . . . .
C316 C 0.6681(2) 0.56256(12) -0.00066(12) 0.0149(4) Uani 1 1 d . . . . .
C317 C 0.7231(2) 0.46226(13) -0.11618(12) 0.0152(4) Uani 1 1 d . . . . .
C318 C 0.7037(2) 0.41857(13) -0.19913(12) 0.0164(4) Uani 1 1 d . . . . .
C319 C 0.6195(3) 0.42820(14) -0.25593(13) 0.0200(4) Uani 1 1 d . . . . .
H319 H 0.567603 0.472423 -0.242472 0.024 Uiso 1 1 calc R U . . .
C320 C 0.6162(3) 0.37070(15) -0.33137(13) 0.0244(5) Uani 1 1 d . . . . .
C321 C 0.6913(3) 0.30432(15) -0.35202(13) 0.0253(5) Uani 1 1 d . . . . .
C322 C 0.7707(3) 0.29272(14) -0.29798(13) 0.0216(4) Uani 1 1 d . . . . .
H322 H 0.819057 0.247103 -0.312397 0.026 Uiso 1 1 calc R U . . .
C323 C 0.7773(2) 0.35158(13) -0.21995(12) 0.0169(4) Uani 1 1 d . . . . .
C324 C 0.9526(2) 0.29964(12) -0.08151(12) 0.0148(4) Uani 1 1 d . . . . .
C325 C 1.0318(2) 0.23797(13) -0.07887(12) 0.0161(4) Uani 1 1 d . . . . .
C326 C 1.0830(2) 0.17360(13) -0.13728(12) 0.0170(4) Uani 1 1 d . . . . .
H326 H 1.064746 0.160914 -0.190079 0.020 Uiso 1 1 calc R U . . .
C327 C 1.1616(2) 0.12944(13) -0.11382(13) 0.0180(4) Uani 1 1 d . . . . .
C328 C 1.1880(2) 0.14754(13) -0.03666(13) 0.0187(4) Uani 1 1 d . . . . .
C329 C 1.1386(2) 0.21142(13) 0.02173(13) 0.0187(4) Uani 1 1 d . . . . .
H329 H 1.157638 0.223847 0.074423 0.022 Uiso 1 1 calc R U . . .
C330 C 1.0589(2) 0.25676(13) -0.00139(12) 0.0160(4) Uani 1 1 d . . . . .
C331 C 0.9978(2) 0.33060(12) 0.04321(12) 0.0149(4) Uani 1 1 d . . . . .
Na10 Na 0.441(3) 0.1962(16) 0.2560(11) 0.0206(13) Uani 0.5146(17) 1 d D . P A 1
O101 O 0.7036(4) 0.2582(2) 0.3508(2) 0.0226(2) Uani 0.5146(17) 1 d D . P A 1
O102 O 0.4495(4) 0.1267(2) 0.3388(2) 0.0226(2) Uani 0.5146(17) 1 d D . P A 1
O103 O 0.2365(4) 0.2578(2) 0.34811(19) 0.0226(2) Uani 0.5146(17) 1 d D . P A 1
O104 O 0.1583(4) 0.1503(2) 0.18926(19) 0.0226(2) Uani 0.5146(17) 1 d D . P A 1
O105 O 0.4871(6) 0.2794(4) 0.1760(3) 0.0226(2) Uani 0.5146(17) 1 d D . P A 1
O106 O 0.6372(7) 0.1545(4) 0.1641(3) 0.0226(2) Uani 0.5146(17) 1 d D . P A 1
N101 N 0.5291(5) 0.3791(3) 0.3482(3) 0.0175(6) Uani 0.5146(17) 1 d D . P A 1
N102 N 0.3655(8) 0.0397(4) 0.1704(3) 0.0175(6) Uani 0.5146(17) 1 d D . P A 1
C101 C 0.6564(12) 0.3884(6) 0.3973(7) 0.038(3) Uani 0.5146(17) 1 d D U P A 1
H10A H 0.608857 0.376172 0.437581 0.046 Uiso 0.5146(17) 1 calc R U P A 1
H10B H 0.714386 0.449712 0.423716 0.046 Uiso 0.5146(17) 1 calc R U P A 1
C102 C 0.7767(5) 0.3447(3) 0.3756(2) 0.0222(9) Uani 0.5146(17) 1 d D U P A 1
H10C H 0.825493 0.351889 0.333178 0.027 Uiso 0.5146(17) 1 calc R U P A 1
H10D H 0.863435 0.367656 0.420375 0.027 Uiso 0.5146(17) 1 calc R U P A 1
C103 C 0.6863(6) 0.2359(3) 0.4118(3) 0.0306(10) Uani 0.5146(17) 1 d D U P A 1
H10E H 0.620267 0.268695 0.448075 0.037 Uiso 0.5146(17) 1 calc R U P A 1
H10F H 0.794044 0.249331 0.441108 0.037 Uiso 0.5146(17) 1 calc R U P A 1
C104 C 0.6051(8) 0.1423(4) 0.3763(3) 0.0297(11) Uani 0.5146(17) 1 d D U P A 1
H10G H 0.668905 0.109531 0.338439 0.036 Uiso 0.5146(17) 1 calc R U P A 1
H10H H 0.597113 0.124608 0.417103 0.036 Uiso 0.5146(17) 1 calc R U P A 1
C105 C 0.3563(6) 0.0392(3) 0.2973(3) 0.0309(6) Uani 0.5146(17) 1 d D U P A 1
H10I H 0.256919 0.035829 0.321354 0.037 Uiso 0.5146(17) 1 calc R U P A 1
H10J H 0.418907 0.006983 0.310550 0.037 Uiso 0.5146(17) 1 calc R U P A 1
C106 C 0.2959(6) -0.0161(3) 0.2029(3) 0.0309(6) Uani 0.5146(17) 1 d D U P A 1
H10K H 0.334729 -0.067951 0.180827 0.037 Uiso 0.5146(17) 1 calc R U P A 1
H10L H 0.176213 -0.033331 0.191157 0.037 Uiso 0.5146(17) 1 calc R U P A 1
C107 C 0.3787(6) 0.3963(3) 0.3828(3) 0.0332(13) Uani 0.5146(17) 1 d D U P A 1
H10M H 0.408996 0.454576 0.427090 0.040 Uiso 0.5146(17) 1 calc R U P A 1
H10N H 0.302346 0.395543 0.343350 0.040 Uiso 0.5146(17) 1 calc R U P A 1
C108 C 0.3002(7) 0.3441(3) 0.4074(3) 0.0341(12) Uani 0.5146(17) 1 d D U P A 1
H10O H 0.209631 0.365490 0.431983 0.041 Uiso 0.5146(17) 1 calc R U P A 1
H10P H 0.374690 0.345357 0.447727 0.041 Uiso 0.5146(17) 1 calc R U P A 1
C109 C 0.0829(6) 0.2417(4) 0.3066(4) 0.0390(13) Uani 0.5146(17) 1 d D U P A 1
H10Q H 0.087289 0.283668 0.287717 0.047 Uiso 0.5146(17) 1 calc R U P A 1
H10R H 0.000028 0.247346 0.341429 0.047 Uiso 0.5146(17) 1 calc R U P A 1
C110 C 0.0379(6) 0.1537(4) 0.2393(4) 0.0347(14) Uani 0.5146(17) 1 d D U P A 1
H11A H 0.035521 0.111389 0.257694 0.042 Uiso 0.5146(17) 1 calc R U P A 1
H11B H -0.070649 0.140951 0.211047 0.042 Uiso 0.5146(17) 1 calc R U P A 1
C111 C 0.1285(11) 0.0696(5) 0.1223(5) 0.0323(19) Uani 0.5146(17) 1 d D U P A 1
H11C H 0.106855 0.080266 0.078191 0.039 Uiso 0.5146(17) 1 calc R U P A 1
H11D H 0.023603 0.036051 0.125533 0.039 Uiso 0.5146(17) 1 calc R U P A 1
C112 C 0.2325(5) 0.0076(3) 0.0945(3) 0.0249(9) Uani 0.5146(17) 1 d D U P A 1
H11E H 0.286116 0.009923 0.051209 0.030 Uiso 0.5146(17) 1 calc R U P A 1
H11F H 0.166467 -0.051345 0.076935 0.030 Uiso 0.5146(17) 1 calc R U P A 1
C113 C 0.5720(6) 0.4138(3) 0.2963(3) 0.0204(9) Uani 0.5146(17) 1 d D U P A 1
H11G H 0.687269 0.416939 0.290724 0.024 Uiso 0.5146(17) 1 calc R U P A 1
H11H H 0.561188 0.472628 0.320226 0.024 Uiso 0.5146(17) 1 calc R U P A 1
C114 C 0.4704(6) 0.3634(3) 0.2156(2) 0.0221(9) Uani 0.5146(17) 1 d D U P A 1
H11I H 0.355092 0.360860 0.220450 0.026 Uiso 0.5146(17) 1 calc R U P A 1
H11J H 0.504467 0.392964 0.184853 0.026 Uiso 0.5146(17) 1 calc R U P A 1
C115 C 0.5991(7) 0.2572(4) 0.1301(4) 0.0254(11) Uani 0.5146(17) 1 d D U P A 1
H11K H 0.564746 0.259370 0.082468 0.030 Uiso 0.5146(17) 1 calc R U P A 1
H11L H 0.700031 0.303640 0.156622 0.030 Uiso 0.5146(17) 1 calc R U P A 1
C116 C 0.6418(5) 0.1850(3) 0.1061(2) 0.0199(8) Uani 0.5146(17) 1 d D U P A 1
H11M H 0.752921 0.193707 0.093263 0.024 Uiso 0.5146(17) 1 calc R U P A 1
H11N H 0.568216 0.140520 0.058055 0.024 Uiso 0.5146(17) 1 calc R U P A 1
C117 C 0.5949(7) 0.0696(3) 0.1044(3) 0.0245(11) Uani 0.5146(17) 1 d D U P A 1
H11O H 0.694682 0.053419 0.086900 0.029 Uiso 0.5146(17) 1 calc R U P A 1
H11P H 0.528419 0.065089 0.059663 0.029 Uiso 0.5146(17) 1 calc R U P A 1
C118 C 0.5028(7) 0.0094(3) 0.1296(3) 0.0237(11) Uani 0.5146(17) 1 d D U P A 1
H11Q H 0.577165 0.003262 0.165110 0.028 Uiso 0.5146(17) 1 calc R U P A 1
H11R H 0.458413 -0.047166 0.083704 0.028 Uiso 0.5146(17) 1 calc R U P A 1
Na20 Na 0.431(3) 0.2016(16) 0.2593(11) 0.0206(13) Uani 0.4854(17) 1 d D . P A 2
O201 O 0.1686(4) 0.1392(2) 0.1593(2) 0.0226(2) Uani 0.4854(17) 1 d D . P A 2
O202 O 0.1973(4) 0.2342(2) 0.3251(2) 0.0226(2) Uani 0.4854(17) 1 d D . P A 2
O203 O 0.3977(4) 0.1009(2) 0.3239(2) 0.0226(2) Uani 0.4854(17) 1 d D . P A 2
O204 O 0.6688(4) 0.2421(2) 0.3547(2) 0.0226(2) Uani 0.4854(17) 1 d D . P A 2
O205 O 0.6512(7) 0.1569(5) 0.1722(3) 0.0226(2) Uani 0.4854(17) 1 d D . P A 2
O206 O 0.5027(7) 0.2849(4) 0.1864(3) 0.0226(2) Uani 0.4854(17) 1 d D . P A 2
N201 N 0.3505(9) 0.0230(4) 0.1581(3) 0.0175(6) Uani 0.4854(17) 1 d D . P A 2
N202 N 0.4969(6) 0.3561(3) 0.3491(3) 0.0175(6) Uani 0.4854(17) 1 d D . P A 2
C201 C 0.1881(6) 0.0068(3) 0.1410(3) 0.0287(11) Uani 0.4854(17) 1 d D U P A 2
H20A H 0.144733 0.004776 0.186548 0.034 Uiso 0.4854(17) 1 calc R U P A 2
H20B H 0.152646 -0.052273 0.098010 0.034 Uiso 0.4854(17) 1 calc R U P A 2
C202 C 0.1008(11) 0.0504(5) 0.1213(6) 0.029(2) Uani 0.4854(17) 1 d D U P A 2
H20C H -0.009989 0.038006 0.133578 0.035 Uiso 0.4854(17) 1 calc R U P A 2
H20D H 0.091552 0.029258 0.064533 0.035 Uiso 0.4854(17) 1 calc R U P A 2
C203 C 0.0557(6) 0.1853(3) 0.1993(3) 0.0287(11) Uani 0.4854(17) 1 d D U P A 2
H20E H -0.053144 0.157241 0.167453 0.034 Uiso 0.4854(17) 1 calc R U P A 2
H20F H 0.089757 0.243913 0.206414 0.034 Uiso 0.4854(17) 1 calc R U P A 2
C204 C 0.0474(6) 0.1887(4) 0.2765(4) 0.0296(13) Uani 0.4854(17) 1 d D U P A 2
H20G H -0.037098 0.216423 0.300860 0.036 Uiso 0.4854(17) 1 calc R U P A 2
H20H H 0.017166 0.130116 0.269760 0.036 Uiso 0.4854(17) 1 calc R U P A 2
C205 C 0.2100(6) 0.3234(3) 0.3686(3) 0.0315(11) Uani 0.4854(17) 1 d D U P A 2
H20I H 0.137745 0.332899 0.408525 0.038 Uiso 0.4854(17) 1 calc R U P A 2
H20J H 0.174484 0.343809 0.333496 0.038 Uiso 0.4854(17) 1 calc R U P A 2
C206 C 0.3926(7) 0.3762(5) 0.4098(4) 0.0494(19) Uani 0.4854(17) 1 d D U P A 2
H20K H 0.401774 0.437912 0.436558 0.059 Uiso 0.4854(17) 1 calc R U P A 2
H20L H 0.425907 0.360086 0.448770 0.059 Uiso 0.4854(17) 1 calc R U P A 2
C207 C 0.3941(7) -0.0070(3) 0.2154(3) 0.0309(6) Uani 0.4854(17) 1 d D U P A 2
H20M H 0.322515 -0.065628 0.192408 0.037 Uiso 0.4854(17) 1 calc R U P A 2
H20N H 0.503910 -0.013840 0.206137 0.037 Uiso 0.4854(17) 1 calc R U P A 2
C208 C 0.4004(7) 0.0155(3) 0.2795(3) 0.0309(6) Uani 0.4854(17) 1 d D U P A 2
H20O H 0.500962 0.008299 0.298643 0.037 Uiso 0.4854(17) 1 calc R U P A 2
H20P H 0.307820 -0.021317 0.287885 0.037 Uiso 0.4854(17) 1 calc R U P A 2
C209 C 0.5151(7) 0.1426(3) 0.3927(3) 0.0316(11) Uani 0.4854(17) 1 d D U P A 2
H20Q H 0.524710 0.101374 0.410860 0.038 Uiso 0.4854(17) 1 calc R U P A 2
H20R H 0.478197 0.188560 0.433945 0.038 Uiso 0.4854(17) 1 calc R U P A 2
C210 C 0.6772(7) 0.1797(4) 0.3787(3) 0.0292(11) Uani 0.4854(17) 1 d D U P A 2
H21A H 0.756291 0.206411 0.426876 0.035 Uiso 0.4854(17) 1 calc R U P A 2
H21B H 0.715103 0.133723 0.337992 0.035 Uiso 0.4854(17) 1 calc R U P A 2
C211 C 0.6969(7) 0.3258(3) 0.4203(3) 0.0385(13) Uani 0.4854(17) 1 d D U P A 2
H21C H 0.809915 0.343469 0.446152 0.046 Uiso 0.4854(17) 1 calc R U P A 2
H21D H 0.625246 0.321357 0.457627 0.046 Uiso 0.4854(17) 1 calc R U P A 2
C212 C 0.6700(11) 0.3987(6) 0.4039(6) 0.028(2) Uani 0.4854(17) 1 d D U P A 2
H21E H 0.755996 0.415114 0.377019 0.034 Uiso 0.4854(17) 1 calc R U P A 2
H21F H 0.667693 0.449521 0.452613 0.034 Uiso 0.4854(17) 1 calc R U P A 2
C213 C 0.4592(7) 0.0146(4) 0.1060(3) 0.0281(13) Uani 0.4854(17) 1 d D U P A 2
H21G H 0.412951 0.024206 0.064851 0.034 Uiso 0.4854(17) 1 calc R U P A 2
H21H H 0.464011 -0.045243 0.081124 0.034 Uiso 0.4854(17) 1 calc R U P A 2
C214 C 0.6315(6) 0.0705(3) 0.1346(4) 0.0258(12) Uani 0.4854(17) 1 d D U P A 2
H21I H 0.683952 0.055459 0.170330 0.031 Uiso 0.4854(17) 1 calc R U P A 2
H21J H 0.690154 0.056602 0.089527 0.031 Uiso 0.4854(17) 1 calc R U P A 2
C215 C 0.7211(6) 0.2201(3) 0.1559(3) 0.0253(10) Uani 0.4854(17) 1 d D U P A 2
H21K H 0.815023 0.257382 0.197380 0.030 Uiso 0.4854(17) 1 calc R U P A 2
H21L H 0.765979 0.192974 0.107356 0.030 Uiso 0.4854(17) 1 calc R U P A 2
C216 C 0.6429(7) 0.2724(4) 0.1473(4) 0.0254(11) Uani 0.4854(17) 1 d D U P A 2
H21M H 0.607653 0.249619 0.091089 0.030 Uiso 0.4854(17) 1 calc R U P A 2
H21N H 0.721572 0.328661 0.166061 0.030 Uiso 0.4854(17) 1 calc R U P A 2
C217 C 0.5665(8) 0.3740(3) 0.2359(3) 0.0315(11) Uani 0.4854(17) 1 d D U P A 2
H21O H 0.550797 0.404905 0.207050 0.038 Uiso 0.4854(17) 1 calc R U P A 2
H21P H 0.684294 0.386986 0.251972 0.038 Uiso 0.4854(17) 1 calc R U P A 2
C218 C 0.4850(8) 0.4038(3) 0.3065(3) 0.0351(12) Uani 0.4854(17) 1 d D U P A 2
H21Q H 0.536006 0.465111 0.341155 0.042 Uiso 0.4854(17) 1 calc R U P A 2
H21R H 0.369497 0.396550 0.290681 0.042 Uiso 0.4854(17) 1 calc R U P A 2

loop_
_atom_site_aniso_label
_atom_site_aniso_U_11
_atom_site_aniso_U_22
_atom_site_aniso_U_33
_atom_site_aniso_U_23
_atom_site_aniso_U_13
_atom_site_aniso_U_12
Cu31 0.01457(12) 0.01325(12) 0.01237(12) 0.00593(10) 0.00285(9) 0.00469(9)
F301 0.0469(9) 0.0572(10) 0.0194(7) 0.0190(7) 0.0017(6) 0.0276(8)
F302 0.0522(10) 0.0612(11) 0.0117(7) 0.0091(7) 0.0050(6) 0.0322(8)
F303 0.0330(7) 0.0189(6) 0.0264(7) 0.0060(6) 0.0115(6) 0.0139(5)
F304 0.0292(7) 0.0199(6) 0.0305(7) 0.0140(6) 0.0080(6) 0.0132(5)
F305 0.0551(10) 0.0418(9) 0.0176(7) 0.0141(7) -0.0013(6) 0.0210(7)
F306 0.0613(10) 0.0385(9) 0.0127(7) 0.0060(6) 0.0038(6) 0.0223(8)
F307 0.0325(7) 0.0216(7) 0.0258(7) 0.0083(6) 0.0076(6) 0.0158(6)
F308 0.0314(7) 0.0236(7) 0.0289(7) 0.0138(6) 0.0039(6) 0.0160(6)
N301 0.0154(8) 0.0173(8) 0.0181(9) 0.0098(7) 0.0033(7) 0.0040(7)
N302 0.0147(8) 0.0152(8) 0.0152(9) 0.0069(7) 0.0033(6) 0.0036(6)
N303 0.0156(8) 0.0167(8) 0.0151(9) 0.0069(7) 0.0036(7) 0.0037(6)
N304 0.0143(8) 0.0145(8) 0.0152(9) 0.0066(7) 0.0036(6) 0.0041(6)
N305 0.0138(8) 0.0149(8) 0.0172(9) 0.0085(7) 0.0034(6) 0.0032(6)
N306 0.0149(8) 0.0151(8) 0.0148(9) 0.0073(7) 0.0036(6) 0.0040(6)
N307 0.0150(8) 0.0149(8) 0.0165(9) 0.0072(7) 0.0041(7) 0.0041(6)
N308 0.0141(8) 0.0156(8) 0.0159(9) 0.0081(7) 0.0019(6) 0.0033(6)
C28 0.0155(9) 0.0144(9) 0.0163(10) 0.0066(8) 0.0039(8) 0.0030(7)
C301 0.0134(9) 0.0188(10) 0.0166(10) 0.0099(8) 0.0014(7) 0.0030(7)
C302 0.0151(10) 0.0195(10) 0.0177(10) 0.0096(9) 0.0036(8) 0.0020(8)
C303 0.0196(10) 0.0288(12) 0.0203(11) 0.0125(10) 0.0032(8) 0.0094(9)
C304 0.0255(12) 0.0402(14) 0.0176(11) 0.0153(10) 0.0017(9) 0.0116(10)
C305 0.0272(12) 0.0381(14) 0.0130(11) 0.0077(10) 0.0047(9) 0.0125(10)
C306 0.0221(11) 0.0276(12) 0.0152(11) 0.0062(9) 0.0038(8) 0.0096(9)
C307 0.0150(10) 0.0208(10) 0.0165(10) 0.0087(9) 0.0032(8) 0.0034(8)
C308 0.0155(9) 0.0158(10) 0.0148(10) 0.0063(8) 0.0037(8) 0.0034(7)
C309 0.0135(9) 0.0137(9) 0.0179(10) 0.0068(8) 0.0040(8) 0.0019(7)
C310 0.0142(9) 0.0143(9) 0.0175(10) 0.0068(8) 0.0041(8) 0.0015(7)
C311 0.0183(10) 0.0167(10) 0.0196(11) 0.0084(9) 0.0060(8) 0.0032(8)
C312 0.0190(10) 0.0124(9) 0.0242(11) 0.0058(9) 0.0082(8) 0.0046(8)
C313 0.0167(10) 0.0150(10) 0.0287(12) 0.0128(9) 0.0039(8) 0.0052(8)
C314 0.0157(10) 0.0155(10) 0.0190(10) 0.0085(8) 0.0034(8) 0.0023(7)
C315 0.0139(9) 0.0139(9) 0.0181(10) 0.0069(8) 0.0036(8) 0.0023(7)
C316 0.0120(9) 0.0140(9) 0.0182(10) 0.0077(8) 0.0032(8) 0.0023(7)
C317 0.0135(9) 0.0155(9) 0.0177(10) 0.0091(8) 0.0031(7) 0.0032(7)
C318 0.0165(10) 0.0173(10) 0.0153(10) 0.0080(8) 0.0048(8) 0.0037(8)
C319 0.0239(11) 0.0199(10) 0.0195(11) 0.0115(9) 0.0045(8) 0.0071(8)
C320 0.0298(12) 0.0285(12) 0.0179(11) 0.0138(10) -0.0002(9) 0.0082(9)
C321 0.0354(13) 0.0239(11) 0.0113(10) 0.0038(9) 0.0047(9) 0.0081(10)
C322 0.0268(11) 0.0201(11) 0.0174(11) 0.0074(9) 0.0065(9) 0.0085(9)
C323 0.0174(10) 0.0162(10) 0.0178(10) 0.0085(8) 0.0052(8) 0.0047(8)
C324 0.0138(9) 0.0118(9) 0.0177(10) 0.0065(8) 0.0041(7) 0.0023(7)
C325 0.0139(9) 0.0137(9) 0.0204(11) 0.0089(8) 0.0018(8) 0.0015(7)
C326 0.0145(9) 0.0154(10) 0.0190(10) 0.0071(8) 0.0030(8) 0.0021(7)
C327 0.0162(10) 0.0139(9) 0.0219(11) 0.0064(8) 0.0047(8) 0.0045(8)
C328 0.0151(10) 0.0165(10) 0.0268(12) 0.0121(9) 0.0024(8) 0.0045(8)
C329 0.0177(10) 0.0190(10) 0.0206(11) 0.0113(9) 0.0018(8) 0.0034(8)
C330 0.0136(9) 0.0149(9) 0.0182(10) 0.0075(8) 0.0028(8) 0.0023(7)
C331 0.0130(9) 0.0149(9) 0.0182(10) 0.0094(8) 0.0029(7) 0.0029(7)
Na10 0.019(2) 0.028(2) 0.0213(12) 0.0126(15) 0.0070(7) 0.0144(15)
O101 0.0186(5) 0.0217(5) 0.0243(6) 0.0088(5) 0.0010(5) 0.0046(4)
O102 0.0186(5) 0.0217(5) 0.0243(6) 0.0088(5) 0.0010(5) 0.0046(4)
O103 0.0186(5) 0.0217(5) 0.0243(6) 0.0088(5) 0.0010(5) 0.0046(4)
O104 0.0186(5) 0.0217(5) 0.0243(6) 0.0088(5) 0.0010(5) 0.0046(4)
O105 0.0186(5) 0.0217(5) 0.0243(6) 0.0088(5) 0.0010(5) 0.0046(4)
O106 0.0186(5) 0.0217(5) 0.0243(6) 0.0088(5) 0.0010(5) 0.0046(4)
N101 0.0148(12) 0.003(2) 0.0256(10) 0.0021(12) -0.0014(10) -0.0029(14)
N102 0.0148(12) 0.003(2) 0.0256(10) 0.0021(12) -0.0014(10) -0.0029(14)
C101 0.026(4) 0.029(3) 0.044(4) 0.012(3) -0.010(3) -0.007(3)
C102 0.0189(19) 0.030(2) 0.018(2) 0.0116(17) 0.0018(16) 0.0082(16)
C103 0.039(3) 0.034(3) 0.022(2) 0.017(2) -0.0006(19) 0.008(2)
C104 0.035(3) 0.034(3) 0.032(3) 0.025(2) 0.001(2) 0.011(2)
C105 0.0268(14) 0.0300(13) 0.0477(15) 0.0272(13) 0.0060(13) 0.0100(11)
C106 0.0268(14) 0.0300(13) 0.0477(15) 0.0272(13) 0.0060(13) 0.0100(11)
C107 0.021(2) 0.047(3) 0.015(2) -0.004(2) -0.0046(19) 0.024(2)
C108 0.023(3) 0.047(3) 0.021(2) 0.002(2) -0.001(2) 0.021(2)
C109 0.019(2) 0.038(3) 0.055(3) 0.015(3) 0.006(2) 0.012(2)
C110 0.016(2) 0.032(3) 0.055(4) 0.019(3) 0.008(3) 0.008(2)
C111 0.032(4) 0.037(4) 0.036(3) 0.025(3) -0.003(3) 0.009(3)
C112 0.023(2) 0.022(2) 0.026(2) 0.0080(18) -0.0010(18) 0.0044(16)
C113 0.020(2) 0.021(2) 0.022(2) 0.0083(18) 0.0024(19) 0.0123(19)
C114 0.025(2) 0.023(2) 0.021(2) 0.0096(17) -0.0014(18) 0.0135(18)
C115 0.015(3) 0.050(2) 0.023(3) 0.025(2) 0.000(2) 0.014(2)
C116 0.0170(19) 0.027(2) 0.016(2) 0.0097(17) 0.0032(16) 0.0060(16)
C117 0.022(3) 0.025(2) 0.019(3) 0.003(2) 0.005(2) 0.0090(19)
C118 0.029(3) 0.020(2) 0.020(3) 0.009(2) 0.004(2) 0.005(2)
Na20 0.019(2) 0.028(2) 0.0213(12) 0.0126(15) 0.0070(7) 0.0144(15)
O201 0.0186(5) 0.0217(5) 0.0243(6) 0.0088(5) 0.0010(5) 0.0046(4)
O202 0.0186(5) 0.0217(5) 0.0243(6) 0.0088(5) 0.0010(5) 0.0046(4)
O203 0.0186(5) 0.0217(5) 0.0243(6) 0.0088(5) 0.0010(5) 0.0046(4)
O204 0.0186(5) 0.0217(5) 0.0243(6) 0.0088(5) 0.0010(5) 0.0046(4)
O205 0.0186(5) 0.0217(5) 0.0243(6) 0.0088(5) 0.0010(5) 0.0046(4)
O206 0.0186(5) 0.0217(5) 0.0243(6) 0.0088(5) 0.0010(5) 0.0046(4)
N201 0.0148(12) 0.003(2) 0.0256(10) 0.0021(12) -0.0014(10) -0.0029(14)
N202 0.0148(12) 0.003(2) 0.0256(10) 0.0021(12) -0.0014(10) -0.0029(14)
C201 0.023(2) 0.025(2) 0.035(3) 0.013(2) 0.003(2) 0.0030(18)
C202 0.026(3) 0.017(3) 0.038(3) 0.008(3) 0.006(2) 0.005(3)
C203 0.021(2) 0.027(2) 0.041(3) 0.017(2) 0.003(2) 0.0108(18)
C204 0.022(3) 0.028(3) 0.041(4) 0.016(3) 0.015(3) 0.014(3)
C205 0.031(3) 0.037(3) 0.027(3) 0.011(2) 0.015(2) 0.018(2)
C206 0.027(3) 0.071(4) 0.023(3) -0.004(3) -0.015(3) 0.026(3)
C207 0.0268(14) 0.0300(13) 0.0477(15) 0.0272(13) 0.0060(13) 0.0100(11)
C208 0.0268(14) 0.0300(13) 0.0477(15) 0.0272(13) 0.0060(13) 0.0100(11)
C209 0.034(3) 0.036(3) 0.023(3) 0.014(2) 0.002(2) 0.006(2)
C210 0.032(3) 0.032(3) 0.025(3) 0.015(3) -0.003(2) 0.009(2)
C211 0.030(3) 0.036(3) 0.033(3) 0.003(2) -0.009(2) 0.012(2)
C212 0.017(3) 0.036(4) 0.036(4) 0.022(3) -0.002(3) 0.006(3)
C213 0.032(3) 0.018(2) 0.020(3) 0.000(2) 0.003(2) 0.001(2)
C214 0.018(3) 0.019(2) 0.030(3) 0.002(2) 0.003(2) 0.0062(19)
C215 0.019(2) 0.029(2) 0.028(3) 0.015(2) 0.0065(19) 0.0041(18)
C216 0.015(3) 0.050(2) 0.023(3) 0.025(2) 0.000(2) 0.014(2)
C217 0.034(3) 0.019(2) 0.039(3) 0.012(2) 0.004(2) 0.006(2)
C218 0.038(3) 0.025(2) 0.039(3) 0.008(2) 0.005(3) 0.018(2)

loop_
_atom_type_symbol
_atom_type_description
_atom_type_scat_dispersion_real
_atom_type_scat_dispersion_imag
_atom_type_scat_source
C C 0.0033 0.0016 'International Tables Vol C Tables 4.2.6.8 and 6.1.1.4'
H H 0.0000 0.0000 'International Tables Vol C Tables 4.2.6.8 and 6.1.1.4'
Cu Cu 0.3201 1.2651 'International Tables Vol C Tables 4.2.6.8 and 6.1.1.4'
F F 0.0171 0.0103 'International Tables Vol C Tables 4.2.6.8 and 6.1.1.4'
N N 0.0061 0.0033 'International Tables Vol C Tables 4.2.6.8 and 6.1.1.4'
Na Na 0.0362 0.0249 'International Tables Vol C Tables 4.2.6.8 and 6.1.1.4'
O O 0.0106 0.0060 'International Tables Vol C Tables 4.2.6.8 and 6.1.1.4'

loop_
_exptl_crystal_face_index_h
_exptl_crystal_face_index_k
_exptl_crystal_face_index_l
_exptl_crystal_face_perp_dist
0 0 1 0.0612
0 0 -1 0.0612
0 1 0 0.0372
0 -1 0 0.0372
1 1 -1 0.1131
-5 1 1 0.1422

loop_
_geom_angle_atom_site_label_1
_geom_angle_atom_site_label_2
_geom_angle_atom_site_label_3
_geom_angle
_geom_angle_site_symmetry_1
_geom_angle_site_symmetry_3
_geom_angle_publ_flag
N302 Cu31 N306 179.56(7) . . ?
N302 Cu31 N308 89.57(7) . . ?
N304 Cu31 N302 89.97(7) . . ?
N304 Cu31 N306 90.17(7) . . ?
N304 Cu31 N308 177.69(7) . . ?
N306 Cu31 N308 90.31(7) . . ?
C331 N301 C301 121.08(18) . . ?
C301 N302 Cu31 125.84(14) . . ?
C308 N302 Cu31 125.50(14) . . ?
C308 N302 C301 108.42(17) . . ?
C309 N303 C308 120.98(18) . . ?
C309 N304 Cu31 125.92(14) . . ?
C309 N304 C316 108.55(16) . . ?
C316 N304 Cu31 125.52(14) . . ?
C316 N305 C317 121.29(18) . . ?
C28 N306 Cu31 125.64(14) . . ?
C28 N306 C317 108.18(17) . . ?
C317 N306 Cu31 125.73(14) . . ?
C324 N307 C28 121.54(18) . . ?
C324 N308 Cu31 125.16(13) . . ?
C331 N308 Cu31 126.24(14) . . ?
C331 N308 C324 108.60(16) . . ?
N306 C28 C323 109.43(17) . . ?
N307 C28 N306 127.93(19) . . ?
N307 C28 C323 122.56(18) . . ?
N301 C301 N302 128.27(19) . . ?
N301 C301 C302 122.57(18) . . ?
N302 C301 C302 109.08(18) . . ?
C303 C302 C301 132.0(2) . . ?
C303 C302 C307 121.0(2) . . ?
C307 C302 C301 106.91(18) . . ?
C302 C303 H303 121.7 . . ?
C304 C303 C302 116.7(2) . . ?
C304 C303 H303 121.7 . . ?
F301 C304 C303 120.1(2) . . ?
F301 C304 C305 117.7(2) . . ?
C303 C304 C305 122.1(2) . . ?
F302 C305 C304 117.7(2) . . ?
F302 C305 C306 119.9(2) . . ?
C306 C305 C304 122.4(2) . . ?
C305 C306 H306 121.9 . . ?
C305 C306 C307 116.3(2) . . ?
C307 C306 H306 121.9 . . ?
C302 C307 C308 106.41(18) . . ?
C306 C307 C302 121.5(2) . . ?
C306 C307 C308 132.1(2) . . ?
N302 C308 C307 109.17(17) . . ?
N303 C308 N302 128.39(18) . . ?
N303 C308 C307 122.41(18) . . ?
N303 C309 N304 129.01(19) . . ?
N303 C309 C310 121.70(18) . . ?
N304 C309 C310 109.29(17) . . ?
C311 C310 C309 131.8(2) . . ?
C315 C310 C309 106.72(17) . . ?
C315 C310 C311 121.48(19) . . ?
C310 C311 H311 121.8 . . ?
C312 C311 C310 116.5(2) . . ?
C312 C311 H311 121.8 . . ?
F303 C312 C311 119.9(2) . . ?
F303 C312 C313 118.23(19) . . ?
C311 C312 C313 121.90(19) . . ?
F304 C313 C312 118.04(19) . . ?
F304 C313 C314 119.88(19) . . ?
C314 C313 C312 122.07(19) . . ?
C313 C314 H314 121.9 . . ?
C313 C314 C315 116.2(2) . . ?
C315 C314 H314 121.9 . . ?
C310 C315 C316 106.72(18) . . ?
C314 C315 C310 121.84(19) . . ?
C314 C315 C316 131.4(2) . . ?
N304 C316 C315 108.73(17) . . ?
N305 C316 N304 129.22(18) . . ?
N305 C316 C315 122.05(18) . . ?
N305 C317 N306 127.96(19) . . ?
N305 C317 C318 122.70(18) . . ?
N306 C317 C318 109.25(17) . . ?
C319 C318 C317 131.91(19) . . ?
C319 C318 C323 121.09(19) . . ?
C323 C318 C317 106.79(18) . . ?
C318 C319 H319 121.7 . . ?
C320 C319 C318 116.5(2) . . ?
C320 C319 H319 121.7 . . ?
F305 C320 C321 117.2(2) . . ?
C319 C320 F305 120.5(2) . . ?
C319 C320 C321 122.3(2) . . ?
F306 C321 C320 117.4(2) . . ?
F306 C321 C322 120.4(2) . . ?
C322 C321 C320 122.3(2) . . ?
C321 C322 H322 121.7 . . ?
C321 C322 C323 116.6(2) . . ?
C323 C322 H322 121.7 . . ?
C318 C323 C28 106.34(18) . . ?
C322 C323 C28 132.20(19) . . ?
C322 C323 C318 121.25(19) . . ?
N307 C324 N308 129.34(18) . . ?
N307 C324 C325 121.85(18) . . ?
N308 C324 C325 108.81(17) . . ?
C326 C325 C324 130.86(19) . . ?
C326 C325 C330 122.14(19) . . ?
C330 C325 C324 106.93(18) . . ?
C325 C326 H326 122.1 . . ?
C327 C326 C325 115.8(2) . . ?
C327 C326 H326 122.1 . . ?
F307 C327 C326 120.00(19) . . ?
F307 C327 C328 117.69(18) . . ?
C326 C327 C328 122.32(19) . . ?
F308 C328 C327 117.34(19) . . ?
F308 C328 C329 120.25(19) . . ?
C329 C328 C327 122.40(19) . . ?
C328 C329 H329 122.1 . . ?
C328 C329 C330 115.8(2) . . ?
C330 C329 H329 122.1 . . ?
C325 C330 C329 121.57(19) . . ?
C325 C330 C331 106.68(18) . . ?
C329 C330 C331 131.7(2) . . ?
N301 C331 N308 128.65(18) . . ?
N301 C331 C330 122.34(18) . . ?
N308 C331 C330 108.98(17) . . ?
O101 Na10 O103 101.8(7) . . ?
O101 Na10 O105 103.5(6) . . ?
O101 Na10 N101 65.7(6) . . ?
O102 Na10 O101 67.0(7) . . ?
O102 Na10 O103 79.98(17) . . ?
O102 Na10 O104 108.1(6) . . ?
O102 Na10 O105 170.0(11) . . ?
O102 Na10 N101 111.3(7) . . ?
O103 Na10 O105 105.6(10) . . ?
O103 Na10 N101 64.7(6) . . ?
O104 Na10 O101 167.5(7) . . ?
O104 Na10 O103 65.8(6) . . ?
O104 Na10 O105 81.8(8) . . ?
O104 Na10 N101 107.6(10) . . ?
O105 Na10 N101 65.2(5) . . ?
O106 Na10 O101 79.6(7) . . ?
O106 Na10 O102 107.7(11) . . ?
O106 Na10 O103 171.9(10) . . ?
O106 Na10 O104 112.9(8) . . ?
O106 Na10 O105 66.39(15) . . ?
O106 Na10 N101 109.3(6) . . ?
O106 Na10 N102 68.9(6) . . ?
N102 Na10 O101 115.8(11) . . ?
N102 Na10 O102 71.7(7) . . ?
N102 Na10 O103 116.9(7) . . ?
N102 Na10 O104 71.4(7) . . ?
N102 Na10 O105 111.8(7) . . ?
N102 Na10 N101 177.0(6) . . ?
C102 O101 Na10 114.6(6) . . ?
C102 O101 C103 114.8(4) . . ?
C103 O101 Na10 111.2(3) . . ?
C104 O102 Na10 114.5(6) . . ?
C104 O102 C105 116.2(4) . . ?
C105 O102 Na10 110.0(6) . . ?
C108 O103 Na10 114.4(6) . . ?
C109 O103 Na10 112.5(6) . . ?
C109 O103 C108 113.7(4) . . ?
C110 O104 Na10 114.0(4) . . ?
C111 O104 Na10 110.3(7) . . ?
C111 O104 C110 112.8(5) . . ?
C114 O105 Na10 114.3(6) . . ?
C115 O105 Na10 111.0(7) . . ?
C115 O105 C114 124.1(5) . . ?
C116 O106 Na10 115.9(7) . . ?
C117 O106 Na10 116.8(7) . . ?
C117 O106 C116 90.4(4) . . ?
C101 N101 Na10 98.5(7) . . ?
C101 N101 C107 116.3(7) . . ?
C101 N101 C113 114.6(7) . . ?
C107 N101 Na10 103.2(5) . . ?
C113 N101 Na10 107.1(4) . . ?
C113 N101 C107 114.6(4) . . ?
C106 N102 Na10 118.8(4) . . ?
C106 N102 C112 103.0(5) . . ?
C106 N102 C118 108.2(5) . . ?
C112 N102 Na10 113.5(7) . . ?
C118 N102 Na10 112.4(6) . . ?
C118 N102 C112 98.8(4) . . ?
N101 C101 H10A 106.0 . . ?
N101 C101 H10B 106.0 . . ?
N101 C101 C102 125.4(9) . . ?
H10A C101 H10B 106.3 . . ?
C102 C101 H10A 106.0 . . ?
C102 C101 H10B 106.0 . . ?
O101 C102 C101 108.0(5) . . ?
O101 C102 H10C 110.1 . . ?
O101 C102 H10D 110.1 . . ?
C101 C102 H10C 110.1 . . ?
C101 C102 H10D 110.1 . . ?
H10C C102 H10D 108.4 . . ?
O101 C103 H10E 110.0 . . ?
O101 C103 H10F 110.0 . . ?
O101 C103 C104 108.5(4) . . ?
H10E C103 H10F 108.4 . . ?
C104 C103 H10E 110.0 . . ?
C104 C103 H10F 110.0 . . ?
O102 C104 C103 108.2(4) . . ?
O102 C104 H10G 110.1 . . ?
O102 C104 H10H 110.1 . . ?
C103 C104 H10G 110.1 . . ?
C103 C104 H10H 110.1 . . ?
H10G C104 H10H 108.4 . . ?
O102 C105 H10I 105.9 . . ?
O102 C105 H10J 105.9 . . ?
O102 C105 C106 125.9(4) . . ?
H10I C105 H10J 106.2 . . ?
C106 C105 H10I 105.9 . . ?
C106 C105 H10J 105.9 . . ?
N102 C106 C105 106.3(4) . . ?
N102 C106 H10K 110.5 . . ?
N102 C106 H10L 110.5 . . ?
C105 C106 H10K 110.5 . . ?
C105 C106 H10L 110.5 . . ?
H10K C106 H10L 108.7 . . ?
N101 C107 H10M 107.9 . . ?
N101 C107 H10N 107.9 . . ?
H10M C107 H10N 107.2 . . ?
C108 C107 N101 117.6(5) . . ?
C108 C107 H10M 107.9 . . ?
C108 C107 H10N 107.9 . . ?
O103 C108 H10O 108.6 . . ?
O103 C108 H10P 108.6 . . ?
C107 C108 O103 114.6(4) . . ?
C107 C108 H10O 108.6 . . ?
C107 C108 H10P 108.6 . . ?
H10O C108 H10P 107.6 . . ?
O103 C109 H10Q 109.8 . . ?
O103 C109 H10R 109.8 . . ?
O103 C109 C110 109.5(4) . . ?
H10Q C109 H10R 108.2 . . ?
C110 C109 H10Q 109.8 . . ?
C110 C109 H10R 109.8 . . ?
O104 C110 C109 107.3(4) . . ?
O104 C110 H11A 110.3 . . ?
O104 C110 H11B 110.3 . . ?
C109 C110 H11A 110.3 . . ?
C109 C110 H11B 110.3 . . ?
H11A C110 H11B 108.5 . . ?
O104 C111 H11C 104.8 . . ?
O104 C111 H11D 104.8 . . ?
O104 C111 C112 130.1(6) . . ?
H11C C111 H11D 105.8 . . ?
C112 C111 H11C 104.8 . . ?
C112 C111 H11D 104.8 . . ?
N102 C112 H11E 110.9 . . ?
N102 C112 H11F 110.9 . . ?
C111 C112 N102 104.2(4) . . ?
C111 C112 H11E 110.9 . . ?
C111 C112 H11F 110.9 . . ?
H11E C112 H11F 108.9 . . ?
N101 C113 H11G 108.6 . . ?
N101 C113 H11H 108.6 . . ?
N101 C113 C114 114.7(4) . . ?
H11G C113 H11H 107.6 . . ?
C114 C113 H11G 108.6 . . ?
C114 C113 H11H 108.6 . . ?
O105 C114 C113 111.8(4) . . ?
O105 C114 H11I 109.3 . . ?
O105 C114 H11J 109.3 . . ?
C113 C114 H11I 109.3 . . ?
C113 C114 H11J 109.3 . . ?
H11I C114 H11J 107.9 . . ?
O105 C115 H11K 106.0 . . ?
O105 C115 H11L 106.0 . . ?
H11K C115 H11L 106.3 . . ?
C116 C115 O105 125.3(6) . . ?
C116 C115 H11K 106.0 . . ?
C116 C115 H11L 106.0 . . ?
O106 C116 H11M 108.9 . . ?
O106 C116 H11N 108.9 . . ?
C115 C116 O106 113.4(5) . . ?
C115 C116 H11M 108.9 . . ?
C115 C116 H11N 108.9 . . ?
H11M C116 H11N 107.7 . . ?
O106 C117 H11O 109.1 . . ?
O106 C117 H11P 109.1 . . ?
O106 C117 C118 112.3(5) . . ?
H11O C117 H11P 107.9 . . ?
C118 C117 H11O 109.1 . . ?
C118 C117 H11P 109.1 . . ?
N102 C118 H11Q 109.3 . . ?
N102 C118 H11R 109.3 . . ?
C117 C118 N102 111.7(5) . . ?
C117 C118 H11Q 109.3 . . ?
C117 C118 H11R 109.3 . . ?
H11Q C118 H11R 107.9 . . ?
O201 Na20 O203 103.9(7) . . ?
O201 Na20 O205 103.1(7) . . ?
O201 Na20 N201 64.3(6) . . ?
O202 Na20 O201 69.1(7) . . ?
O202 Na20 O203 79.99(18) . . ?
O202 Na20 O205 172.2(12) . . ?
O202 Na20 O206 110.4(12) . . ?
O202 Na20 N201 107.9(7) . . ?
O202 Na20 N202 70.9(7) . . ?
O203 Na20 N201 62.6(6) . . ?
O204 Na20 O201 172.1(10) . . ?
O204 Na20 O202 110.3(6) . . ?
O204 Na20 O203 68.4(7) . . ?
O204 Na20 O205 77.5(8) . . ?
O204 Na20 O206 107.5(8) . . ?
O204 Na20 N201 109.2(11) . . ?
O204 Na20 N202 70.9(7) . . ?
O205 Na20 O203 102.6(10) . . ?
O205 Na20 N201 67.6(6) . . ?
O206 Na20 O201 79.7(7) . . ?
O206 Na20 O203 169.5(11) . . ?
O206 Na20 O205 66.96(16) . . ?
O206 Na20 N201 111.6(6) . . ?
N202 Na20 O201 115.4(12) . . ?
N202 Na20 O203 116.4(7) . . ?
N202 Na20 O205 113.7(7) . . ?
N202 Na20 O206 69.5(6) . . ?
N202 Na20 N201 178.7(3) . . ?
C202 O201 Na20 118.1(7) . . ?
C202 O201 C203 112.6(5) . . ?
C203 O201 Na20 105.8(6) . . ?
C204 O202 Na20 113.8(7) . . ?
C204 O202 C205 111.8(4) . . ?
C205 O202 Na20 114.2(6) . . ?
C208 O203 Na20 119.8(6) . . ?
C208 O203 C209 110.5(4) . . ?
C209 O203 Na20 107.5(7) . . ?
C210 O204 Na20 114.7(6) . . ?
C210 O204 C211 111.7(4) . . ?
C211 O204 Na20 114.1(7) . . ?
C214 O205 Na20 113.2(7) . . ?
C215 O205 Na20 109.4(7) . . ?
C215 O205 C214 133.1(6) . . ?
C216 O206 Na20 114.9(7) . . ?
C217 O206 Na20 113.3(7) . . ?
C217 O206 C216 96.4(5) . . ?
C201 N201 Na20 99.8(7) . . ?
C201 N201 C207 111.6(6) . . ?
C201 N201 C213 125.8(5) . . ?
C207 N201 Na20 99.7(6) . . ?
C213 N201 Na20 103.5(5) . . ?
C213 N201 C207 111.6(6) . . ?
C206 N202 Na20 111.9(4) . . ?
C206 N202 C212 98.7(6) . . ?
C206 N202 C218 110.2(5) . . ?
C212 N202 Na20 116.5(8) . . ?
C218 N202 Na20 111.0(6) . . ?
C218 N202 C212 107.9(5) . . ?
N201 C201 H20A 104.9 . . ?
N201 C201 H20B 104.9 . . ?
N201 C201 C202 129.5(6) . . ?
H20A C201 H20B 105.8 . . ?
C202 C201 H20A 104.9 . . ?
C202 C201 H20B 104.9 . . ?
O201 C202 H20C 108.7 . . ?
O201 C202 H20D 108.7 . . ?
C201 C202 O201 114.1(6) . . ?
C201 C202 H20C 108.7 . . ?
C201 C202 H20D 108.7 . . ?
H20C C202 H20D 107.6 . . ?
O201 C203 H20E 109.4 . . ?
O201 C203 H20F 109.4 . . ?
O201 C203 C204 111.2(4) . . ?
H20E C203 H20F 108.0 . . ?
C204 C203 H20E 109.4 . . ?
C204 C203 H20F 109.4 . . ?
O202 C204 C203 110.5(4) . . ?
O202 C204 H20G 109.6 . . ?
O202 C204 H20H 109.6 . . ?
C203 C204 H20G 109.6 . . ?
C203 C204 H20H 109.6 . . ?
H20G C204 H20H 108.1 . . ?
O202 C205 H20I 109.5 . . ?
O202 C205 H20J 109.5 . . ?
O202 C205 C206 110.8(4) . . ?
H20I C205 H20J 108.1 . . ?
C206 C205 H20I 109.5 . . ?
C206 C205 H20J 109.5 . . ?
N202 C206 C205 107.7(4) . . ?
N202 C206 H20K 110.2 . . ?
N202 C206 H20L 110.2 . . ?
C205 C206 H20K 110.2 . . ?
C205 C206 H20L 110.2 . . ?
H20K C206 H20L 108.5 . . ?
N201 C207 H20M 102.8 . . ?
N201 C207 H20N 102.8 . . ?
H20M C207 H20N 105.0 . . ?
C208 C207 N201 137.3(5) . . ?
C208 C207 H20M 102.8 . . ?
C208 C207 H20N 102.8 . . ?
O203 C208 H20O 108.6 . . ?
O203 C208 H20P 108.6 . . ?
C207 C208 O203 114.6(5) . . ?
C207 C208 H20O 108.6 . . ?
C207 C208 H20P 108.6 . . ?
H20O C208 H20P 107.6 . . ?
O203 C209 H20Q 109.3 . . ?
O203 C209 H20R 109.3 . . ?
O203 C209 C210 111.5(4) . . ?
H20Q C209 H20R 108.0 . . ?
C210 C209 H20Q 109.3 . . ?
C210 C209 H20R 109.3 . . ?
O204 C210 C209 110.8(4) . . ?
O204 C210 H21A 109.5 . . ?
O204 C210 H21B 109.5 . . ?
C209 C210 H21A 109.5 . . ?
C209 C210 H21B 109.5 . . ?
H21A C210 H21B 108.1 . . ?
O204 C211 H21C 107.9 . . ?
O204 C211 H21D 107.9 . . ?
O204 C211 C212 117.5(5) . . ?
H21C C211 H21D 107.2 . . ?
C212 C211 H21C 107.9 . . ?
C212 C211 H21D 107.9 . . ?
N202 C212 H21E 111.2 . . ?
N202 C212 H21F 111.2 . . ?
C211 C212 N202 103.0(6) . . ?
C211 C212 H21E 111.2 . . ?
C211 C212 H21F 111.2 . . ?
H21E C212 H21F 109.1 . . ?
N201 C213 H21G 107.4 . . ?
N201 C213 H21H 107.4 . . ?
N201 C213 C214 119.5(5) . . ?
H21G C213 H21H 107.0 . . ?
C214 C213 H21G 107.4 . . ?
C214 C213 H21H 107.4 . . ?
O205 C214 C213 116.6(5) . . ?
O205 C214 H21I 108.1 . . ?
O205 C214 H21J 108.1 . . ?
C213 C214 H21I 108.1 . . ?
C213 C214 H21J 108.1 . . ?
H21I C214 H21J 107.3 . . ?
O205 C215 H21K 106.2 . . ?
O205 C215 H21L 106.2 . . ?
H21K C215 H21L 106.4 . . ?
C216 C215 O205 124.3(5) . . ?
C216 C215 H21K 106.2 . . ?
C216 C215 H21L 106.2 . . ?
O206 C216 H21M 108.1 . . ?
O206 C216 H21N 108.1 . . ?
C215 C216 O206 116.9(6) . . ?
C215 C216 H21M 108.1 . . ?
C215 C216 H21N 108.1 . . ?
H21M C216 H21N 107.3 . . ?
O206 C217 H21O 109.4 . . ?
O206 C217 H21P 109.4 . . ?
O206 C217 C218 111.2(5) . . ?
H21O C217 H21P 108.0 . . ?
C218 C217 H21O 109.4 . . ?
C218 C217 H21P 109.4 . . ?
N202 C218 C217 111.5(5) . . ?
N202 C218 H21Q 109.3 . . ?
N202 C218 H21R 109.3 . . ?
C217 C218 H21Q 109.3 . . ?
C217 C218 H21R 109.3 . . ?
H21Q C218 H21R 108.0 . . ?

loop_
_geom_bond_atom_site_label_1
_geom_bond_atom_site_label_2
_geom_bond_distance
_geom_bond_site_symmetry_2
_geom_bond_publ_flag
Cu31 N302 1.9521(17) . ?
Cu31 N304 1.9498(17) . ?
Cu31 N306 1.9562(17) . ?
Cu31 N308 1.9562(17) . ?
F301 C304 1.360(3) . ?
F302 C305 1.359(3) . ?
F303 C312 1.353(2) . ?
F304 C313 1.355(2) . ?
F305 C320 1.367(2) . ?
F306 C321 1.362(3) . ?
F307 C327 1.362(2) . ?
F308 C328 1.360(2) . ?
N301 C301 1.350(3) . ?
N301 C331 1.313(3) . ?
N302 C301 1.376(3) . ?
N302 C308 1.374(3) . ?
N303 C308 1.349(3) . ?
N303 C309 1.314(3) . ?
N304 C309 1.373(3) . ?
N304 C316 1.382(3) . ?
N305 C316 1.311(3) . ?
N305 C317 1.354(3) . ?
N306 C28 1.375(3) . ?
N306 C317 1.375(3) . ?
N307 C28 1.352(3) . ?
N307 C324 1.310(3) . ?
N308 C324 1.380(3) . ?
N308 C331 1.379(3) . ?
C28 C323 1.433(3) . ?
C301 C302 1.431(3) . ?
C302 C303 1.400(3) . ?
C302 C307 1.408(3) . ?
C303 H303 0.9500 . ?
C303 C304 1.365(3) . ?
C304 C305 1.400(3) . ?
C305 C306 1.370(3) . ?
C306 H306 0.9500 . ?
C306 C307 1.398(3) . ?
C307 C308 1.437(3) . ?
C309 C310 1.462(3) . ?
C310 C311 1.394(3) . ?
C310 C315 1.393(3) . ?
C311 H311 0.9500 . ?
C311 C312 1.378(3) . ?
C312 C313 1.394(3) . ?
C313 C314 1.381(3) . ?
C314 H314 0.9500 . ?
C314 C315 1.392(3) . ?
C315 C316 1.468(3) . ?
C317 C318 1.431(3) . ?
C318 C319 1.406(3) . ?
C318 C323 1.410(3) . ?
C319 H319 0.9500 . ?
C319 C320 1.364(3) . ?
C320 C321 1.409(3) . ?
C321 C322 1.362(3) . ?
C322 H322 0.9500 . ?
C322 C323 1.403(3) . ?
C324 C325 1.465(3) . ?
C325 C326 1.390(3) . ?
C325 C330 1.393(3) . ?
C326 H326 0.9500 . ?
C326 C327 1.375(3) . ?
C327 C328 1.390(3) . ?
C328 C329 1.377(3) . ?
C329 H329 0.9500 . ?
C329 C330 1.396(3) . ?
C330 C331 1.465(3) . ?
Na10 O101 2.54(3) . ?
Na10 O102 2.49(2) . ?
Na10 O103 2.618(19) . ?
Na10 O104 2.49(3) . ?
Na10 O105 2.624(17) . ?
Na10 O106 2.485(16) . ?
Na10 N101 2.89(3) . ?
Na10 N102 2.49(3) . ?
O101 C102 1.405(5) . ?
O101 C103 1.431(5) . ?
O102 C104 1.406(6) . ?
O102 C105 1.437(5) . ?
O103 C108 1.430(6) . ?
O103 C109 1.423(5) . ?
O104 C110 1.439(6) . ?
O104 C111 1.421(8) . ?
O105 C114 1.419(8) . ?
O105 C115 1.340(8) . ?
O106 C116 1.475(6) . ?
O106 C117 1.408(8) . ?
N101 C101 1.359(9) . ?
N101 C107 1.507(7) . ?
N101 C113 1.442(6) . ?
N102 C106 1.467(8) . ?
N102 C112 1.629(7) . ?
N102 C118 1.513(7) . ?
C101 H10A 0.9900 . ?
C101 H10B 0.9900 . ?
C101 C102 1.408(10) . ?
C102 H10C 0.9900 . ?
C102 H10D 0.9900 . ?
C103 H10E 0.9900 . ?
C103 H10F 0.9900 . ?
C103 C104 1.502(6) . ?
C104 H10G 0.9900 . ?
C104 H10H 0.9900 . ?
C105 H10I 0.9900 . ?
C105 H10J 0.9900 . ?
C105 C106 1.647(7) . ?
C106 H10K 0.9900 . ?
C106 H10L 0.9900 . ?
C107 H10M 0.9900 . ?
C107 H10N 0.9900 . ?
C107 C108 1.322(8) . ?
C108 H10O 0.9900 . ?
C108 H10P 0.9900 . ?
C109 H10Q 0.9900 . ?
C109 H10R 0.9900 . ?
C109 C110 1.496(7) . ?
C110 H11A 0.9900 . ?
C110 H11B 0.9900 . ?
C111 H11C 0.9900 . ?
C111 H11D 0.9900 . ?
C111 C112 1.521(9) . ?
C112 H11E 0.9900 . ?
C112 H11F 0.9900 . ?
C113 H11G 0.9900 . ?
C113 H11H 0.9900 . ?
C113 C114 1.527(6) . ?
C114 H11I 0.9900 . ?
C114 H11J 0.9900 . ?
C115 H11K 0.9900 . ?
C115 H11L 0.9900 . ?
C115 C116 1.333(6) . ?
C116 H11M 0.9900 . ?
C116 H11N 0.9900 . ?
C117 H11O 0.9900 . ?
C117 H11P 0.9900 . ?
C117 C118 1.488(6) . ?
C118 H11Q 0.9900 . ?
C118 H11R 0.9900 . ?
Na20 O201 2.60(3) . ?
Na20 O202 2.46(2) . ?
Na20 O203 2.65(2) . ?
Na20 O204 2.45(3) . ?
Na20 O205 2.602(19) . ?
Na20 O206 2.525(17) . ?
Na20 N201 2.85(3) . ?
Na20 N202 2.47(3) . ?
O201 C202 1.409(7) . ?
O201 C203 1.444(5) . ?
O202 C204 1.403(6) . ?
O202 C205 1.436(6) . ?
O203 C208 1.411(6) . ?
O203 C209 1.429(6) . ?
O204 C210 1.437(6) . ?
O204 C211 1.444(6) . ?
O205 C214 1.376(8) . ?
O205 C215 1.356(8) . ?
O206 C216 1.452(8) . ?
O206 C217 1.424(8) . ?
N201 C201 1.354(8) . ?
N201 C207 1.528(8) . ?
N201 C213 1.383(7) . ?
N202 C206 1.473(8) . ?
N202 C212 1.606(9) . ?
N202 C218 1.473(7) . ?
C201 H20A 0.9900 . ?
C201 H20B 0.9900 . ?
C201 C202 1.374(10) . ?
C202 H20C 0.9900 . ?
C202 H20D 0.9900 . ?
C203 H20E 0.9900 . ?
C203 H20F 0.9900 . ?
C203 C204 1.490(7) . ?
C204 H20G 0.9900 . ?
C204 H20H 0.9900 . ?
C205 H20I 0.9900 . ?
C205 H20J 0.9900 . ?
C205 C206 1.602(7) . ?
C206 H20K 0.9900 . ?
C206 H20L 0.9900 . ?
C207 H20M 0.9900 . ?
C207 H20N 0.9900 . ?
C207 C208 1.123(7) . ?
C208 H20O 0.9900 . ?
C208 H20P 0.9900 . ?
C209 H20Q 0.9900 . ?
C209 H20R 0.9900 . ?
C209 C210 1.495(7) . ?
C210 H21A 0.9900 . ?
C210 H21B 0.9900 . ?
C211 H21C 0.9900 . ?
C211 H21D 0.9900 . ?
C211 C212 1.572(9) . ?
C212 H21E 0.9900 . ?
C212 H21F 0.9900 . ?
C213 H21G 0.9900 . ?
C213 H21H 0.9900 . ?
C213 C214 1.513(7) . ?
C214 H21I 0.9900 . ?
C214 H21J 0.9900 . ?
C215 H21K 0.9900 . ?
C215 H21L 0.9900 . ?
C215 C216 1.353(6) . ?
C216 H21M 0.9900 . ?
C216 H21N 0.9900 . ?
C217 H21O 0.9900 . ?
C217 H21P 0.9900 . ?
C217 C218 1.499(7) . ?
C218 H21Q 0.9900 . ?
C218 H21R 0.9900 . ?

loop_
_geom_torsion_atom_site_label_1
_geom_torsion_atom_site_label_2
_geom_torsion_atom_site_label_3
_geom_torsion_atom_site_label_4
_geom_torsion
_geom_torsion_site_symmetry_1
_geom_torsion_site_symmetry_2
_geom_torsion_site_symmetry_3
_geom_torsion_site_symmetry_4
_geom_torsion_publ_flag
Cu31 N302 C301 N301 -8.1(3) . . . . ?
Cu31 N302 C301 C302 174.97(13) . . . . ?
Cu31 N302 C308 N303 6.5(3) . . . . ?
Cu31 N302 C308 C307 -175.37(13) . . . . ?
Cu31 N304 C309 N303 1.9(3) . . . . ?
Cu31 N304 C309 C310 -178.69(13) . . . . ?
Cu31 N304 C316 N305 -1.2(3) . . . . ?
Cu31 N304 C316 C315 178.75(13) . . . . ?
Cu31 N306 C28 N307 -4.1(3) . . . . ?
Cu31 N306 C28 C323 172.67(13) . . . . ?
Cu31 N306 C317 N305 4.3(3) . . . . ?
Cu31 N306 C317 C318 -172.36(13) . . . . ?
Cu31 N308 C324 N307 -0.5(3) . . . . ?
Cu31 N308 C324 C325 179.11(12) . . . . ?
Cu31 N308 C331 N301 -1.2(3) . . . . ?
Cu31 N308 C331 C330 -179.53(13) . . . . ?
F301 C304 C305 F302 -0.2(3) . . . . ?
F301 C304 C305 C306 -179.7(2) . . . . ?
F302 C305 C306 C307 -179.5(2) . . . . ?
F303 C312 C313 F304 0.2(3) . . . . ?
F303 C312 C313 C314 179.21(18) . . . . ?
F304 C313 C314 C315 178.28(17) . . . . ?
F305 C320 C321 F306 0.0(3) . . . . ?
F305 C320 C321 C322 -179.1(2) . . . . ?
F306 C321 C322 C323 179.6(2) . . . . ?
F307 C327 C328 F308 0.3(3) . . . . ?
F307 C327 C328 C329 179.18(18) . . . . ?
F308 C328 C329 C330 179.29(17) . . . . ?
N301 C301 C302 C303 3.5(4) . . . . ?
N301 C301 C302 C307 -177.02(18) . . . . ?
N302 C301 C302 C303 -179.3(2) . . . . ?
N302 C301 C302 C307 0.2(2) . . . . ?
N303 C309 C310 C311 0.6(3) . . . . ?
N303 C309 C310 C315 179.52(18) . . . . ?
N304 C309 C310 C311 -178.9(2) . . . . ?
N304 C309 C310 C315 0.0(2) . . . . ?
N305 C317 C318 C319 -2.7(3) . . . . ?
N305 C317 C318 C323 -177.32(18) . . . . ?
N306 C28 C323 C318 -0.3(2) . . . . ?
N306 C28 C323 C322 -175.1(2) . . . . ?
N306 C317 C318 C319 174.1(2) . . . . ?
N306 C317 C318 C323 -0.5(2) . . . . ?
N307 C28 C323 C318 176.65(18) . . . . ?
N307 C28 C323 C322 1.9(4) . . . . ?
N307 C324 C325 C326 3.4(3) . . . . ?
N307 C324 C325 C330 -179.59(18) . . . . ?
N308 C324 C325 C326 -176.2(2) . . . . ?
N308 C324 C325 C330 0.7(2) . . . . ?
C28 N306 C317 N305 176.91(19) . . . . ?
C28 N306 C317 C318 0.3(2) . . . . ?
C28 N307 C324 N308 0.2(3) . . . . ?
C28 N307 C324 C325 -179.35(18) . . . . ?
C301 N301 C331 N308 -0.3(3) . . . . ?
C301 N301 C331 C330 177.80(18) . . . . ?
C301 N302 C308 N303 -178.89(19) . . . . ?
C301 N302 C308 C307 -0.7(2) . . . . ?
C301 C302 C303 C304 -179.8(2) . . . . ?
C301 C302 C307 C306 179.72(19) . . . . ?
C301 C302 C307 C308 -0.6(2) . . . . ?
C302 C303 C304 F301 179.3(2) . . . . ?
C302 C303 C304 C305 -0.5(4) . . . . ?
C302 C307 C308 N302 0.8(2) . . . . ?
C302 C307 C308 N303 179.11(18) . . . . ?
C303 C302 C307 C306 -0.7(3) . . . . ?
C303 C302 C307 C308 178.98(19) . . . . ?
C303 C304 C305 F302 179.7(2) . . . . ?
C303 C304 C305 C306 0.2(4) . . . . ?
C304 C305 C306 C307 -0.1(4) . . . . ?
C305 C306 C307 C302 0.3(3) . . . . ?
C305 C306 C307 C308 -179.3(2) . . . . ?
C306 C307 C308 N302 -179.5(2) . . . . ?
C306 C307 C308 N303 -1.2(4) . . . . ?
C307 C302 C303 C304 0.8(3) . . . . ?
C308 N302 C301 N301 177.34(19) . . . . ?
C308 N302 C301 C302 0.4(2) . . . . ?
C308 N303 C309 N304 -0.3(3) . . . . ?
C308 N303 C309 C310 -179.67(18) . . . . ?
C309 N303 C308 N302 -4.2(3) . . . . ?
C309 N303 C308 C307 177.87(19) . . . . ?
C309 N304 C316 N305 -179.75(19) . . . . ?
C309 N304 C316 C315 0.2(2) . . . . ?
C309 C310 C311 C312 178.6(2) . . . . ?
C309 C310 C315 C314 -179.30(18) . . . . ?
C309 C310 C315 C316 0.1(2) . . . . ?
C310 C311 C312 F303 -178.72(18) . . . . ?
C310 C311 C312 C313 0.2(3) . . . . ?
C310 C315 C316 N304 -0.2(2) . . . . ?
C310 C315 C316 N305 179.78(18) . . . . ?
C311 C310 C315 C314 -0.2(3) . . . . ?
C311 C310 C315 C316 179.15(18) . . . . ?
C311 C312 C313 F304 -178.72(18) . . . . ?
C311 C312 C313 C314 0.3(3) . . . . ?
C312 C313 C314 C315 -0.7(3) . . . . ?
C313 C314 C315 C310 0.7(3) . . . . ?
C313 C314 C315 C316 -178.5(2) . . . . ?
C314 C315 C316 N304 179.1(2) . . . . ?
C314 C315 C316 N305 -0.9(3) . . . . ?
C315 C310 C311 C312 -0.2(3) . . . . ?
C316 N304 C309 N303 -179.6(2) . . . . ?
C316 N304 C309 C310 -0.1(2) . . . . ?
C316 N305 C317 N306 -2.2(3) . . . . ?
C316 N305 C317 C318 173.98(18) . . . . ?
C317 N305 C316 N304 0.6(3) . . . . ?
C317 N305 C316 C315 -179.33(17) . . . . ?
C317 N306 C28 N307 -176.73(19) . . . . ?
C317 N306 C28 C323 0.0(2) . . . . ?
C317 C318 C319 C320 -175.2(2) . . . . ?
C317 C318 C323 C28 0.5(2) . . . . ?
C317 C318 C323 C322 175.96(19) . . . . ?
C318 C319 C320 F305 -179.5(2) . . . . ?
C318 C319 C320 C321 0.6(3) . . . . ?
C319 C318 C323 C28 -174.84(19) . . . . ?
C319 C318 C323 C322 0.6(3) . . . . ?
C319 C320 C321 F306 179.8(2) . . . . ?
C319 C320 C321 C322 0.7(4) . . . . ?
C320 C321 C322 C323 -1.3(3) . . . . ?
C321 C322 C323 C28 174.8(2) . . . . ?
C321 C322 C323 C318 0.7(3) . . . . ?
C323 C318 C319 C320 -1.3(3) . . . . ?
C324 N307 C28 N306 2.2(3) . . . . ?
C324 N307 C28 C323 -174.14(19) . . . . ?
C324 N308 C331 N301 178.40(19) . . . . ?
C324 N308 C331 C330 0.1(2) . . . . ?
C324 C325 C326 C327 176.76(19) . . . . ?
C324 C325 C330 C329 -177.59(18) . . . . ?
C324 C325 C330 C331 -0.7(2) . . . . ?
C325 C326 C327 F307 -179.53(17) . . . . ?
C325 C326 C327 C328 0.3(3) . . . . ?
C325 C330 C331 N301 -178.05(18) . . . . ?
C325 C330 C331 N308 0.4(2) . . . . ?
C326 C325 C330 C329 -0.3(3) . . . . ?
C326 C325 C330 C331 176.63(18) . . . . ?
C326 C327 C328 F308 -179.46(18) . . . . ?
C326 C327 C328 C329 -0.6(3) . . . . ?
C327 C328 C329 C330 0.5(3) . . . . ?
C328 C329 C330 C325 0.0(3) . . . . ?
C328 C329 C330 C331 -176.1(2) . . . . ?
C329 C330 C331 N301 -1.6(3) . . . . ?
C329 C330 C331 N308 176.9(2) . . . . ?
C330 C325 C326 C327 0.2(3) . . . . ?
C331 N301 C301 N302 5.3(3) . . . . ?
C331 N301 C301 C302 -178.15(18) . . . . ?
C331 N308 C324 N307 179.9(2) . . . . ?
C331 N308 C324 C325 -0.5(2) . . . . ?
Na10 O101 C102 C101 47.4(7) . . . . ?
Na10 O101 C103 C104 47.2(8) . . . . ?
Na10 O102 C104 C103 46.5(8) . . . . ?
Na10 O102 C105 C106 16.3(8) . . . . ?
Na10 O103 C108 C107 46.8(8) . . . . ?
Na10 O103 C109 C110 40.0(7) . . . . ?
Na10 O104 C110 C109 53.6(8) . . . . ?
Na10 O104 C111 C112 8.4(12) . . . . ?
Na10 O105 C114 C113 51.0(8) . . . . ?
Na10 O105 C115 C116 21.9(9) . . . . ?
Na10 O106 C116 C115 27.9(8) . . . . ?
Na10 O106 C117 C118 -34.2(9) . . . . ?
Na10 N101 C101 C102 42.6(11) . . . . ?
Na10 N101 C107 C108 40.6(7) . . . . ?
Na10 N101 C113 C114 36.6(7) . . . . ?
Na10 N102 C106 C105 -23.4(9) . . . . ?
Na10 N102 C112 C111 -32.5(7) . . . . ?
Na10 N102 C118 C117 -39.0(8) . . . . ?
O101 C103 C104 O102 -62.8(6) . . . . ?
O102 C105 C106 N102 3.8(7) . . . . ?
O103 C109 C110 O104 -61.9(6) . . . . ?
O104 C111 C112 N102 16.1(12) . . . . ?
O105 C115 C116 O106 -34.5(7) . . . . ?
O106 C117 C118 N102 48.5(7) . . . . ?
N101 C101 C102 O101 -66.9(12) . . . . ?
N101 C107 C108 O103 -62.6(7) . . . . ?
N101 C113 C114 O105 -61.6(6) . . . . ?
C101 N101 C107 C108 -65.9(8) . . . . ?
C101 N101 C113 C114 144.7(6) . . . . ?
C102 O101 C103 C104 179.3(4) . . . . ?
C103 O101 C102 C101 -83.2(7) . . . . ?
C104 O102 C105 C106 -115.7(6) . . . . ?
C105 O102 C104 C103 176.5(4) . . . . ?
C106 N102 C112 C111 97.2(6) . . . . ?
C106 N102 C118 C117 -172.1(5) . . . . ?
C107 N101 C101 C102 151.9(9) . . . . ?
C107 N101 C113 C114 -77.2(6) . . . . ?
C108 O103 C109 C110 172.1(5) . . . . ?
C109 O103 C108 C107 -84.4(6) . . . . ?
C110 O104 C111 C112 -120.4(10) . . . . ?
C111 O104 C110 C109 -179.6(5) . . . . ?
C112 N102 C106 C105 -149.7(4) . . . . ?
C112 N102 C118 C117 81.0(5) . . . . ?
C113 N101 C101 C102 -70.7(11) . . . . ?
C113 N101 C107 C108 156.7(5) . . . . ?
C114 O105 C115 C116 164.3(5) . . . . ?
C115 O105 C114 C113 -90.3(6) . . . . ?
C116 O106 C117 C118 -153.7(5) . . . . ?
C117 O106 C116 C115 148.2(5) . . . . ?
C118 N102 C106 C105 106.3(5) . . . . ?
C118 N102 C112 C111 -151.7(6) . . . . ?
Na20 O201 C202 C201 -1.9(11) . . . . ?
Na20 O201 C203 C204 -48.6(6) . . . . ?
Na20 O202 C204 C203 -42.0(8) . . . . ?
Na20 O202 C205 C206 -37.3(8) . . . . ?
Na20 O203 C208 C207 -10.7(10) . . . . ?
Na20 O203 C209 C210 -44.9(7) . . . . ?
Na20 O204 C210 C209 -43.0(7) . . . . ?
Na20 O204 C211 C212 -40.4(7) . . . . ?
Na20 O205 C214 C213 37.2(10) . . . . ?
Na20 O205 C215 C216 -32.9(10) . . . . ?
Na20 O206 C216 C215 -1.8(10) . . . . ?
Na20 O206 C217 C218 -36.4(9) . . . . ?
Na20 N201 C201 C202 45.1(9) . . . . ?
Na20 N201 C207 C208 27.8(10) . . . . ?
Na20 N201 C213 C214 38.2(9) . . . . ?
Na20 N202 C206 C205 -45.8(10) . . . . ?
Na20 N202 C212 C211 -33.5(8) . . . . ?
Na20 N202 C218 C217 -45.8(8) . . . . ?
O201 C203 C204 O202 63.8(6) . . . . ?
O202 C205 C206 N202 55.7(7) . . . . ?
O203 C209 C210 O204 61.0(6) . . . . ?
O204 C211 C212 N202 47.9(9) . . . . ?
O205 C215 C216 O206 25.3(9) . . . . ?
O206 C217 C218 N202 55.8(7) . . . . ?
N201 C201 C202 O201 -35.3(13) . . . . ?
N201 C207 C208 O203 -15.2(11) . . . . ?
N201 C213 C214 O205 -56.6(9) . . . . ?
C201 N201 C207 C208 -76.9(10) . . . . ?
C201 N201 C213 C214 151.1(7) . . . . ?
C202 O201 C203 C204 81.8(7) . . . . ?
C203 O201 C202 C201 -125.8(7) . . . . ?
C204 O202 C205 C206 -168.4(5) . . . . ?
C205 O202 C204 C203 89.3(5) . . . . ?
C206 N202 C212 C211 86.3(7) . . . . ?
C206 N202 C218 C217 -170.2(5) . . . . ?
C207 N201 C201 C202 149.7(8) . . . . ?
C207 N201 C213 C214 -68.2(8) . . . . ?
C208 O203 C209 C210 87.5(5) . . . . ?
C209 O203 C208 C207 -136.4(6) . . . . ?
C210 O204 C211 C212 -172.5(6) . . . . ?
C211 O204 C210 C209 88.8(5) . . . . ?
C212 N202 C206 C205 -168.9(6) . . . . ?
C212 N202 C218 C217 83.0(7) . . . . ?
C213 N201 C201 C202 -69.6(11) . . . . ?
C213 N201 C207 C208 136.7(8) . . . . ?
C214 O205 C215 C216 121.5(8) . . . . ?
C215 O205 C214 C213 -116.5(7) . . . . ?
C216 O206 C217 C218 -157.0(5) . . . . ?
C217 O206 C216 C215 117.7(6) . . . . ?
C218 N202 C206 C205 78.2(7) . . . . ?
C218 N202 C212 C211 -159.1(6) . . . . ?

loop_
_exptl_oxdiff_crystal_face_indexfrac_h
_exptl_oxdiff_crystal_face_indexfrac_k
_exptl_oxdiff_crystal_face_indexfrac_l
_exptl_oxdiff_crystal_face_x
_exptl_oxdiff_crystal_face_y
_exptl_oxdiff_crystal_face_z
-0.0001 0.0001 0.9996 0.0407 0.0053 -0.0030
0.0001 -0.0001 -0.9996 -0.0407 -0.0053 0.0030
-0.0001 0.9996 0.0002 0.0216 -0.0193 -0.0346
0.0001 -0.9996 -0.0002 -0.0216 0.0193 0.0346
0.9996 0.9997 -0.9991 0.0066 -0.1014 -0.0030
-4.9981 0.9987 0.9984 -0.0662 0.3702 -0.1802

loop_
_smtbx_masks_void_nr
_smtbx_masks_void_average_x
_smtbx_masks_void_average_y
_smtbx_masks_void_average_z
_smtbx_masks_void_volume
_smtbx_masks_void_count_electrons
_smtbx_masks_void_content
1 -0.551 0.000 0.500 468.0 147.6 '2 C6H4Cl2'
